data_2226307
loop_
_publ_author_name
'Fernandes, Jos\'e A.'
'Ramos, Ana I.'
'Silva, Patr\'icia'
'Braga, Susana S.'
'Ribeiro-Claro, Paulo'
'Rocha, Jo\~ao'
'Almeida Paz, Filipe A.'

_publ_section_title
;
 Diaquabis(ethylenediamine-\k^2^<i>N</i>,<i>N</i>')copper(II)
 bis(4-phenylbenzoate) 2.66-hydrate
;
_journal_coeditor_code TK2668
_journal_issue 6
_journal_name_full 'Acta Crystallographica Section E'
_journal_page_first m626
_journal_page_last m627
_journal_paper_doi 10.1107/S1600536810016223
_journal_volume 66
_journal_year 2010
_chemical_formula_iupac '[Cu (C2 H8 N2)2 (H2 O)2] (C13 H9 O2)2, 2.66H2 O'
_chemical_formula_moiety 'C4 H20 Cu N4 O2 2+, 2(C13 H9 O2 -), 2.66(H2 O)'
_chemical_formula_sum 'C30 H43.33 Cu N4 O8.66'
_chemical_formula_weight 662.20
_chemical_name_systematic
;
Diaquabis(1,2-ethylenediamine-\k^2^<i>N</i>,<i>N</i>')copper(II)
bis(4-phenylbenzoate) 2.66-hydrate
;
_space_group_IT_number 14
_symmetry_cell_setting monoclinic
_symmetry_space_group_name_Hall '-P 2yn'
_symmetry_space_group_name_H-M 'P 1 21/n 1'
_atom_sites_solution_hydrogens geom
_atom_sites_solution_primary direct
_atom_sites_solution_secondary difmap
_cell_angle_alpha 90.00
_cell_angle_beta 95.819(4)
_cell_angle_gamma 90.00
_cell_formula_units_Z 2
_cell_length_a 6.1466(6)
_cell_length_b 34.984(3)
_cell_length_c 7.3101(7)
_cell_measurement_reflns_used 9591
_cell_measurement_temperature 150(2)
_cell_measurement_theta_max 30.52
_cell_measurement_theta_min 3.30
_cell_volume 1563.8(3)
_computing_cell_refinement 'SAINT-Plus (Bruker, 2005)'
_computing_data_collection 'APEX2 (Bruker, 2006)'
_computing_data_reduction 'SAINT-Plus (Bruker, 2005)'
_computing_molecular_graphics 'DIAMOND (Brandenburg, 2006)'
_computing_publication_material 'SHELXTL (Sheldrick, 2008)'
_computing_structure_refinement 'SHELXTL (Sheldrick, 2008)'
_computing_structure_solution 'SHELXTL (Sheldrick, 2008)'
_diffrn_ambient_temperature 150(2)
_diffrn_measured_fraction_theta_full 0.991
_diffrn_measured_fraction_theta_max 0.991
_diffrn_measurement_device_type 'Bruker X8 Kappa CCD APEXII'
_diffrn_measurement_method '\w/\f scans'
_diffrn_radiation_monochromator graphite
_diffrn_radiation_source 'fine-focus sealed tube'
_diffrn_radiation_type MoK\a
_diffrn_radiation_wavelength 0.71073
_diffrn_reflns_av_R_equivalents 0.0342
_diffrn_reflns_av_sigmaI/netI 0.0259
_diffrn_reflns_limit_h_max 8
_diffrn_reflns_limit_h_min -8
_diffrn_reflns_limit_k_max 49
_diffrn_reflns_limit_k_min -47
_diffrn_reflns_limit_l_max 9
_diffrn_reflns_limit_l_min -10
_diffrn_reflns_number 26073
_diffrn_reflns_theta_full 30.51
_diffrn_reflns_theta_max 30.51
_diffrn_reflns_theta_min 3.64
_exptl_absorpt_coefficient_mu 0.756
_exptl_absorpt_correction_T_max 0.9560
_exptl_absorpt_correction_T_min 0.9081
_exptl_absorpt_correction_type multi-scan
_exptl_absorpt_process_details
;
(SADABS; Sheldrick, 1997)
;
_exptl_crystal_colour Violet
_exptl_crystal_density_diffrn 1.406
_exptl_crystal_density_method 'not measured'
_exptl_crystal_description Needle
_exptl_crystal_F_000 699
_exptl_crystal_size_max 0.13
_exptl_crystal_size_mid 0.10
_exptl_crystal_size_min 0.06
_refine_diff_density_max 0.519
_refine_diff_density_min -0.664
_refine_ls_extinction_method none
_refine_ls_goodness_of_fit_ref 1.099
_refine_ls_hydrogen_treatment mixed
_refine_ls_matrix_type full
_refine_ls_number_parameters 259
_refine_ls_number_reflns 4736
_refine_ls_number_restraints 15
_refine_ls_restrained_S_all 1.099
_refine_ls_R_factor_all 0.0537
_refine_ls_R_factor_gt 0.0413
_refine_ls_shift/su_max 0.000
_refine_ls_shift/su_mean 0.000
_refine_ls_structure_factor_coef Fsqd
_refine_ls_weighting_details 'calc w=1/[\s^2^(Fo^2^)+(0.0755P)^2^+0.5782P] where P=(Fo^2^+2Fc^2^)/3'
_refine_ls_weighting_scheme calc
_refine_ls_wR_factor_gt 0.1193
_refine_ls_wR_factor_ref 0.1366
_reflns_number_gt 3908
_reflns_number_total 4736
_reflns_threshold_expression I>2\s(I)
_cod_data_source_file tk2668.cif
_cod_data_source_block I
_cod_depositor_comments
;
The following automatic conversions were performed:
'_symmetry_cell_setting' value 'Monoclinic' changed to 'monoclinic'
according to '/home/saulius/struct/CIF-dictionaries/cif_core.dic'
dictionary named 'cif_core.dic' version 2.4.1 from 2010-06-29.

Automatic conversion script
Id: cif_fix_enum 1527 2010-12-29 10:47:43Z saulius 
;
_cod_original_sg_symbol_H-M 'P 21/n'
_cod_database_code 2226307
_cod_database_fobs_code 2226307

loop_
_symmetry_equiv_pos_as_xyz
'x, y, z'
'-x+1/2, y+1/2, -z+1/2'
'-x, -y, -z'
'x-1/2, -y-1/2, z-1/2'

loop_
_atom_site_type_symbol
_atom_site_label
_atom_site_fract_x
_atom_site_fract_y
_atom_site_fract_z
_atom_site_U_iso_or_equiv
_atom_site_adp_type
_atom_site_calc_flag
_atom_site_refinement_flags
_atom_site_occupancy
_atom_site_disorder_assembly
_atom_site_disorder_group
Cu Cu1 0.5000 0.0000 0.0000 0.02840(11) Uani d S 1 . .
N N1 0.6260(4) 0.04498(6) 0.1479(3) 0.0285(4) Uani d P 0.67 A 1
H H1A 0.5747 0.0453 0.2618 0.034 Uiso calc PR 0.67 A 1
H H1B 0.7761 0.0434 0.1639 0.034 Uiso calc PR 0.67 A 1
N N2 0.3249(4) 0.03936(6) -0.1506(3) 0.0326(5) Uani d P 0.67 A 1
H H2A 0.3829 0.0428 -0.2607 0.039 Uiso calc PR 0.67 A 1
H H2B 0.1831 0.0310 -0.1755 0.039 Uiso calc PR 0.67 A 1
C C1 0.5555(4) 0.08119(5) 0.0418(3) 0.0337(4) Uani d P 0.67 A 1
H H1C 0.5564 0.1032 0.1272 0.040 Uiso calc PR 0.67 A 1
H H1D 0.6583 0.0867 -0.0506 0.040 Uiso calc PR 0.67 A 1
C C2 0.3274(3) 0.07512(5) -0.0527(3) 0.0336(4) Uani d P 0.67 A 1
H H2C 0.2201 0.0744 0.0395 0.040 Uiso calc PR 0.67 A 1
H H2D 0.2878 0.0963 -0.1393 0.040 Uiso calc PR 0.67 A 1
N N1' 0.6818(6) 0.04865(12) 0.0030(6) 0.0247(8) Uani d P 0.33 A 2
H H1E 0.7995 0.0465 0.0907 0.030 Uiso calc PR 0.33 A 2
H H1F 0.7345 0.0518 -0.1095 0.030 Uiso calc PR 0.33 A 2
N N2' 0.2445(6) 0.03581(11) -0.0017(6) 0.0237(8) Uani d P 0.33 A 2
H H2E 0.1326 0.0280 -0.0866 0.028 Uiso calc PR 0.33 A 2
H H2F 0.1935 0.0365 0.1123 0.028 Uiso calc PR 0.33 A 2
C C1' 0.5555(4) 0.08119(5) 0.0418(3) 0.0337(4) Uani d P 0.33 A 2
H H1G 0.6207 0.1047 -0.0051 0.040 Uiso calc PR 0.33 A 2
H H1H 0.5507 0.0839 0.1762 0.040 Uiso calc PR 0.33 A 2
C C2' 0.3274(3) 0.07512(5) -0.0527(3) 0.0336(4) Uani d P 0.33 A 2
H H2G 0.3299 0.0769 -0.1876 0.040 Uiso calc PR 0.33 A 2
H H2H 0.2282 0.0952 -0.0139 0.040 Uiso calc PR 0.33 A 2
O O1W 0.4441(9) -0.00131(10) -0.3429(6) 0.0369(10) Uani d PD 0.33 A .
H H1M 0.467(14) 0.0206(7) -0.415(6) 0.055 Uiso d PD 0.33 . .
H H1N 0.473(14) -0.0236(7) -0.410(7) 0.055 Uiso d PD 0.33 . .
O O1 0.3256(2) 0.42163(4) 0.1362(2) 0.0358(3) Uani d . 1 . .
O O2 -0.0141(2) 0.42725(4) 0.00400(19) 0.0357(3) Uani d . 1 . .
C C3 0.1443(3) 0.40764(5) 0.0747(2) 0.0281(3) Uani d . 1 . .
C C4 0.1163(3) 0.36494(5) 0.0880(2) 0.0246(3) Uani d . 1 . .
C C5 0.2925(3) 0.34223(5) 0.1570(2) 0.0279(3) Uani d . 1 . .
H H5 0.4286 0.3538 0.1973 0.034 Uiso calc R 1 . .
C C6 0.2705(3) 0.30293(5) 0.1670(2) 0.0281(3) Uani d . 1 . .
H H6 0.3920 0.2879 0.2144 0.034 Uiso calc R 1 . .
C C7 0.0717(3) 0.28509(4) 0.1083(2) 0.0236(3) Uani d . 1 . .
C C8 -0.1055(3) 0.30806(5) 0.0421(2) 0.0265(3) Uani d . 1 . .
H H8 -0.2425 0.2965 0.0035 0.032 Uiso calc R 1 . .
C C9 -0.0835(3) 0.34750(5) 0.0321(2) 0.0272(3) Uani d . 1 . .
H H9 -0.2052 0.3627 -0.0132 0.033 Uiso calc R 1 . .
C C10 0.0507(3) 0.24284(4) 0.1143(2) 0.0245(3) Uani d . 1 . .
C C11 0.2192(3) 0.21931(5) 0.0648(3) 0.0288(3) Uani d . 1 . .
H H11 0.3483 0.2304 0.0270 0.035 Uiso calc R 1 . .
C C12 0.1993(3) 0.17987(5) 0.0705(3) 0.0343(4) Uani d . 1 . .
H H12 0.3136 0.1642 0.0343 0.041 Uiso calc R 1 . .
C C13 0.0136(3) 0.16311(5) 0.1287(3) 0.0353(4) Uani d . 1 . .
H H13 0.0019 0.1361 0.1346 0.042 Uiso calc R 1 . .
C C14 -0.1549(3) 0.18613(5) 0.1784(3) 0.0325(4) Uani d . 1 . .
H H14 -0.2825 0.1748 0.2182 0.039 Uiso calc R 1 . .
C C15 -0.1371(3) 0.22569(5) 0.1697(2) 0.0283(3) Uani d . 1 . .
H H15 -0.2541 0.2412 0.2019 0.034 Uiso calc R 1 . .
O O2W 0.5759(3) 0.43249(6) 0.8469(2) 0.0544(5) Uani d D 1 . .
H H2M 0.716(3) 0.4273(15) 0.908(4) 0.082 Uiso d PD 0.67 . .
H H2N 0.474(4) 0.4355(17) 0.935(3) 0.082 Uiso d PD 0.67 . .
H H2O 0.563(15) 0.4550(11) 0.918(8) 0.082 Uiso d PD 0.33 . .
H H2P 0.510(14) 0.4117(13) 0.904(9) 0.082 Uiso d PD 0.33 . .
O O3W 0.1809(3) -0.00801(6) 0.2058(3) 0.0345(4) Uani d PD 0.67 A 1
H H3M 0.124(6) 0.0139(5) 0.261(4) 0.052 Uiso d PD 0.67 B 1
H H3N 0.184(6) -0.0289(5) 0.289(3) 0.052 Uiso d PD 0.67 C 1
O O4W 0.0081(8) 0.99783(6) 0.3679(12) 0.067(2) Uani d PD 0.33 D 2
H H4M 0.0656 0.9728 0.3644 0.101 Uiso d PD 0.33 E 2
H H4N 0.1242(18) 1.01587(19) 0.377(17) 0.101 Uiso d PD 0.33 F 2

loop_
_atom_site_aniso_label
_atom_site_aniso_U_11
_atom_site_aniso_U_22
_atom_site_aniso_U_33
_atom_site_aniso_U_12
_atom_site_aniso_U_13
_atom_site_aniso_U_23
Cu1 0.03755(18) 0.01744(15) 0.02768(18) 0.00265(10) -0.00905(12) -0.00195(10)
N1 0.0365(11) 0.0218(9) 0.0259(10) -0.0002(8) -0.0038(8) -0.0054(8)
N2 0.0453(13) 0.0211(10) 0.0288(11) 0.0044(9) -0.0085(9) -0.0006(8)
C1 0.0507(10) 0.0214(8) 0.0297(8) -0.0054(7) 0.0080(7) -0.0036(6)
C2 0.0462(10) 0.0230(8) 0.0325(9) 0.0091(7) 0.0081(8) 0.0035(7)
N1' 0.0226(17) 0.027(2) 0.0234(19) -0.0036(14) -0.0015(14) 0.0001(15)
N2' 0.0203(17) 0.0252(18) 0.0253(19) -0.0006(14) 0.0018(14) -0.0003(15)
C1' 0.0507(10) 0.0214(8) 0.0297(8) -0.0054(7) 0.0080(7) -0.0036(6)
C2' 0.0462(10) 0.0230(8) 0.0325(9) 0.0091(7) 0.0081(8) 0.0035(7)
O1W 0.065(3) 0.0230(18) 0.0216(18) -0.0027(16) -0.0006(18) 0.0007(13)
O1 0.0410(7) 0.0305(6) 0.0368(7) -0.0123(5) 0.0081(6) -0.0007(5)
O2 0.0386(7) 0.0244(6) 0.0462(9) 0.0002(5) 0.0140(6) 0.0015(5)
C3 0.0374(8) 0.0246(7) 0.0247(8) -0.0056(6) 0.0143(6) -0.0024(6)
C4 0.0303(7) 0.0227(7) 0.0219(7) -0.0030(6) 0.0076(6) -0.0022(6)
C5 0.0277(7) 0.0292(8) 0.0267(8) -0.0051(6) 0.0015(6) -0.0020(6)
C6 0.0259(7) 0.0298(8) 0.0277(8) 0.0004(6) -0.0014(6) -0.0001(6)
C7 0.0263(7) 0.0232(7) 0.0211(7) -0.0008(5) 0.0020(5) -0.0001(6)
C8 0.0256(7) 0.0236(7) 0.0297(8) -0.0031(6) 0.0004(6) 0.0004(6)
C9 0.0278(7) 0.0245(7) 0.0293(8) 0.0001(6) 0.0036(6) 0.0009(6)
C10 0.0291(7) 0.0233(7) 0.0203(7) -0.0007(5) -0.0016(5) 0.0013(5)
C11 0.0287(7) 0.0263(8) 0.0307(8) 0.0026(6) -0.0006(6) 0.0022(6)
C12 0.0352(9) 0.0266(8) 0.0392(10) 0.0074(6) -0.0048(7) -0.0010(7)
C13 0.0442(10) 0.0226(8) 0.0368(10) -0.0002(7) -0.0076(8) 0.0028(7)
C14 0.0390(9) 0.0274(8) 0.0304(9) -0.0064(7) 0.0002(7) 0.0028(7)
C15 0.0319(8) 0.0268(8) 0.0260(8) -0.0016(6) 0.0028(6) -0.0008(6)
O2W 0.0487(9) 0.0846(13) 0.0313(8) -0.0280(9) 0.0115(6) -0.0046(8)
O3W 0.0367(10) 0.0221(8) 0.0430(12) 0.0042(7) -0.0037(9) -0.0011(8)
O4W 0.040(3) 0.028(2) 0.129(7) -0.0058(17) -0.009(3) 0.004(3)

loop_
_atom_type_symbol
_atom_type_description
_atom_type_scat_dispersion_real
_atom_type_scat_dispersion_imag
_atom_type_scat_source
C C 0.0033 0.0016 'International Tables Vol C Tables 4.2.6.8 and 6.1.1.4'
H H 0.0000 0.0000 'International Tables Vol C Tables 4.2.6.8 and 6.1.1.4'
N N 0.0061 0.0033 'International Tables Vol C Tables 4.2.6.8 and 6.1.1.4'
O O 0.0106 0.0060 'International Tables Vol C Tables 4.2.6.8 and 6.1.1.4'
Cu Cu 0.3201 1.2651 'International Tables Vol C Tables 4.2.6.8 and 6.1.1.4'

loop_
_geom_angle_atom_site_label_1
_geom_angle_atom_site_label_2
_geom_angle_atom_site_label_3
_geom_angle_site_symmetry_1
_geom_angle_site_symmetry_3
_geom_angle
_geom_angle_publ_flag
N2 Cu1 N1 . . 85.08(9) yes
N2 Cu1 N1 . 3_655 94.92(9) yes
N2' Cu1 N1' . . 84.65(15) yes
N2' Cu1 N1' . 3_655 95.35(15) yes
N1' Cu1 O1W . . 92.62(15) ?
N1' Cu1 O1W . 3_655 87.38(15) yes
N2 Cu1 N2 3_655 . 180.00(9) ?
N2 Cu1 N2' 3_655 3_655 36.18(14) ?
N2 Cu1 N2' . 3_655 143.82(14) ?
N2 Cu1 N2' 3_655 . 143.82(14) ?
N2 Cu1 N2' . . 36.18(14) ?
N2' Cu1 N2' 3_655 . 180.0(3) ?
N2 Cu1 N1 3_655 3_655 85.08(9) ?
N2' Cu1 N1 3_655 3_655 76.97(13) ?
N2' Cu1 N1 . 3_655 103.03(13) ?
N2 Cu1 N1 3_655 . 94.92(9) ?
N2' Cu1 N1 3_655 . 103.03(13) ?
N2' Cu1 N1 . . 76.97(13) ?
N1 Cu1 N1 3_655 . 180.00(14) ?
N2 Cu1 N1' 3_655 3_655 72.26(13) ?
N2 Cu1 N1' . 3_655 107.74(13) ?
N2' Cu1 N1' 3_655 3_655 84.65(15) ?
N1 Cu1 N1' 3_655 3_655 33.06(14) ?
N1 Cu1 N1' . 3_655 146.94(14) ?
N2 Cu1 N1' 3_655 . 107.74(13) ?
N2 Cu1 N1' . . 72.26(13) ?
N2' Cu1 N1' 3_655 . 95.35(15) ?
N1 Cu1 N1' 3_655 . 146.94(14) ?
N1 Cu1 N1' . . 33.06(14) ?
N1' Cu1 N1' 3_655 . 180.00(13) ?
N2 Cu1 O1W 3_655 3_655 56.63(12) ?
N2 Cu1 O1W . 3_655 123.37(12) ?
N2' Cu1 O1W 3_655 3_655 88.69(17) yes
N2' Cu1 O1W . 3_655 91.31(17) ?
N1 Cu1 O1W 3_655 3_655 123.96(11) ?
N1 Cu1 O1W . 3_655 56.04(11) ?
N1' Cu1 O1W 3_655 3_655 92.62(15) ?
N2 Cu1 O1W 3_655 . 123.37(12) ?
N2 Cu1 O1W . . 56.63(12) ?
N2' Cu1 O1W 3_655 . 91.31(17) ?
N2' Cu1 O1W . . 88.69(17) ?
N1 Cu1 O1W 3_655 . 56.04(11) ?
N1 Cu1 O1W . . 123.96(11) ?
N1' Cu1 O1W 3_655 . 87.38(15) ?
O1W Cu1 O1W 3_655 . 180.0 ?
N2 Cu1 O3W 3_655 . 90.15(9) ?
N2 Cu1 O3W . . 89.85(9) yes
N2' Cu1 O3W 3_655 . 124.30(13) ?
N2' Cu1 O3W . . 55.70(13) ?
N1 Cu1 O3W 3_655 . 87.42(8) yes
N1 Cu1 O3W . . 92.58(8) ?
N1' Cu1 O3W 3_655 . 58.09(13) ?
N1' Cu1 O3W . . 121.91(13) ?
O1W Cu1 O3W 3_655 . 57.13(13) ?
O1W Cu1 O3W . . 122.87(13) ?
N2 Cu1 O3W 3_655 3_655 89.85(9) ?
N2 Cu1 O3W . 3_655 90.15(9) ?
N2' Cu1 O3W 3_655 3_655 55.70(13) ?
N2' Cu1 O3W . 3_655 124.30(13) ?
N1 Cu1 O3W 3_655 3_655 92.58(8) ?
N1 Cu1 O3W . 3_655 87.42(8) ?
N1' Cu1 O3W 3_655 3_655 121.91(13) ?
N1' Cu1 O3W . 3_655 58.09(13) ?
O1W Cu1 O3W 3_655 3_655 122.87(13) ?
O1W Cu1 O3W . 3_655 57.13(13) ?
O3W Cu1 O3W . 3_655 180.00(5) ?
C1 N1 Cu1 . . 107.53(14) ?
C1 N1 H1A . . 110.2 ?
Cu1 N1 H1A . . 110.2 ?
C1 N1 H1B . . 110.2 ?
Cu1 N1 H1B . . 110.2 ?
H1A N1 H1B . . 108.5 ?
C2 N2 Cu1 . . 110.19(15) ?
C2 N2 H2A . . 109.6 ?
Cu1 N2 H2A . . 109.6 ?
C2 N2 H2B . . 109.6 ?
Cu1 N2 H2B . . 109.6 ?
H2A N2 H2B . . 108.1 ?
C2 C1 N1 . . 108.52(15) ?
C2 C1 Cu1 . . 73.63(9) ?
C2 C1 H1C . . 110.0 ?
N1 C1 H1C . . 110.0 ?
Cu1 C1 H1C . . 145.9 ?
C2 C1 H1D . . 110.0 ?
N1 C1 H1D . . 110.0 ?
Cu1 C1 H1D . . 101.4 ?
H1C C1 H1D . . 108.4 ?
N2 C2 C1 . . 108.13(16) ?
C1 C2 Cu1 . . 75.67(9) ?
N2 C2 H2C . . 110.1 ?
C1 C2 H2C . . 110.1 ?
Cu1 C2 H2C . . 98.7 ?
N2 C2 H2D . . 110.1 ?
C1 C2 H2D . . 110.1 ?
Cu1 C2 H2D . . 147.5 ?
H2C C2 H2D . . 108.4 ?
Cu1 N1' H1E . . 109.4 ?
Cu1 N1' H1F . . 109.4 ?
H1E N1' H1F . . 108.0 ?
Cu1 N2' H2E . . 110.4 ?
Cu1 N2' H2F . . 110.4 ?
H2E N2' H2F . . 108.6 ?
Cu1 O1W H1M . . 122(3) ?
Cu1 O1W H1N . . 121(4) ?
H1M O1W H1N . . 109.34(16) ?
O2 C3 O1 . . 123.74(16) ?
O2 C3 C4 . . 118.56(15) ?
O1 C3 C4 . . 117.70(16) ?
C9 C4 C5 . . 119.00(15) ?
C9 C4 C3 . . 121.13(15) ?
C5 C4 C3 . . 119.86(15) ?
C6 C5 C4 . . 120.56(15) ?
C6 C5 H5 . . 119.7 ?
C4 C5 H5 . . 119.7 ?
C5 C6 C7 . . 120.87(15) ?
C5 C6 H6 . . 119.6 ?
C7 C6 H6 . . 119.6 ?
C8 C7 C6 . . 118.33(15) ?
C8 C7 C10 . . 120.99(14) ?
C6 C7 C10 . . 120.68(14) ?
C9 C8 C7 . . 120.77(15) ?
C9 C8 H8 . . 119.6 ?
C7 C8 H8 . . 119.6 ?
C8 C9 C4 . . 120.45(15) ?
C8 C9 H9 . . 119.8 ?
C4 C9 H9 . . 119.8 ?
C15 C10 C11 . . 118.51(15) ?
C15 C10 C7 . . 120.86(15) ?
C11 C10 C7 . . 120.64(15) ?
C12 C11 C10 . . 120.55(17) ?
C12 C11 H11 . . 119.7 ?
C10 C11 H11 . . 119.7 ?
C11 C12 C13 . . 120.49(17) ?
C11 C12 H12 . . 119.8 ?
C13 C12 H12 . . 119.8 ?
C12 C13 C14 . . 119.58(16) ?
C12 C13 H13 . . 120.2 ?
C14 C13 H13 . . 120.2 ?
C13 C14 C15 . . 120.06(17) ?
C13 C14 H14 . . 120.0 ?
C15 C14 H14 . . 120.0 ?
C14 C15 C10 . . 120.80(16) ?
C14 C15 H15 . . 119.6 ?
C10 C15 H15 . . 119.6 ?
H2M O2W H2N . . 109.33(16) ?
H2M O2W H2O . . 91(6) ?
H2N O2W H2O . . 56(4) ?
H2M O2W H2P . . 93(6) ?
H2N O2W H2P . . 56(4) ?
H2O O2W H2P . . 109.33(17) ?
Cu1 O3W H3M . . 119(2) ?
Cu1 O3W H3N . . 119(2) ?
H3M O3W H3N . . 109.33(16) ?
H4M O4W H4N . . 109.7 ?

loop_
_geom_bond_atom_site_label_1
_geom_bond_atom_site_label_2
_geom_bond_site_symmetry_2
_geom_bond_distance
_geom_bond_publ_flag
Cu1 N1 . 2.019(2) yes
Cu1 N1' . 2.035(4) yes
Cu1 N2 . 2.006(2) yes
Cu1 N2' . 2.008(4) yes
Cu1 O1W . 2.496(4) yes
Cu1 O3W . 2.605(2) yes
Cu1 N2 3_655 2.006(2) ?
Cu1 N2' 3_655 2.008(4) ?
Cu1 N1 3_655 2.019(2) ?
Cu1 N1' 3_655 2.035(4) ?
Cu1 O1W 3_655 2.496(4) ?
Cu1 O3W 3_655 2.605(2) ?
N1 C1 . 1.525(3) ?
N1 H1A . 0.9200 ?
N1 H1B . 0.9200 ?
N2 C2 . 1.441(3) ?
N2 H2A . 0.9200 ?
N2 H2B . 0.9200 ?
C1 C2 . 1.514(3) ?
C1 H1C . 0.9900 ?
C1 H1D . 0.9900 ?
C2 H2C . 0.9900 ?
C2 H2D . 0.9900 ?
N1' H1E . 0.9200 ?
N1' H1F . 0.9200 ?
N2' H2E . 0.9200 ?
N2' H2F . 0.9200 ?
O1W H1M . 0.9500(10) ?
O1W H1N . 0.9500(10) ?
O1 C3 . 1.258(2) ?
O2 C3 . 1.258(2) ?
C3 C4 . 1.508(2) ?
C4 C9 . 1.395(2) ?
C4 C5 . 1.395(2) ?
C5 C6 . 1.384(2) ?
C5 H5 . 0.9500 ?
C6 C7 . 1.400(2) ?
C6 H6 . 0.9500 ?
C7 C8 . 1.400(2) ?
C7 C10 . 1.485(2) ?
C8 C9 . 1.389(2) ?
C8 H8 . 0.9500 ?
C9 H9 . 0.9500 ?
C10 C15 . 1.397(2) ?
C10 C11 . 1.399(2) ?
C11 C12 . 1.386(2) ?
C11 H11 . 0.9500 ?
C12 C13 . 1.388(3) ?
C12 H12 . 0.9500 ?
C13 C14 . 1.389(3) ?
C13 H13 . 0.9500 ?
C14 C15 . 1.390(2) ?
C14 H14 . 0.9500 ?
C15 H15 . 0.9500 ?
O2W H2M . 0.9500(11) ?
O2W H2N . 0.9500(10) ?
O2W H2O . 0.9500(11) ?
O2W H2P . 0.9500(12) ?
O3W H3M . 0.9499(10) ?
O3W H3N . 0.9500(10) ?
O4W H4M . 0.9457 ?
O4W H4N . 0.950(2) ?

loop_
_geom_hbond_atom_site_label_D
_geom_hbond_atom_site_label_H
_geom_hbond_atom_site_label_A
_geom_hbond_site_symmetry_A
_geom_hbond_distance_DH
_geom_hbond_distance_HA
_geom_hbond_distance_DA
_geom_hbond_angle_DHA
N1 H1A O2 4_666 0.92 2.13 2.986(3) 154
N1 H1B O2W 4_665 0.92 2.32 3.093(3) 141
N2 H2A O2 4_665 0.92 2.16 3.037(3) 158
N1' H1E O2W 4_665 0.92 2.51 3.375(4) 157
N1' H1F O1 4_665 0.92 2.20 3.087(5) 161
N2' H2E O4W 3_565 0.92 2.33 3.181(9) 154
N2' H2F O2W 4_565 0.92 2.21 3.055(5) 152
O1W H1M O2 4_665 0.950(10) 1.924(13) 2.844(4) 163(4)
O1W H1N O2 2_544 0.950(10) 1.876(9) 2.814(4) 169(4)
O2W H2M O2 1_656 0.950(10) 1.731(10) 2.668(2) 168(5)
O2W H2N O1 1_556 0.950(10) 1.87(2) 2.765(2) 156(5)
O3W H3M O2W 4_565 0.950(10) 2.009(10) 2.932(3) 163(3)
O3W H3N O1 2_545 0.950(10) 1.818(12) 2.721(3) 158(3)
O4W H4M O1 2 0.950(10) 1.91 2.8562(17) 178

loop_
_geom_torsion_atom_site_label_1
_geom_torsion_atom_site_label_2
_geom_torsion_atom_site_label_3
_geom_torsion_atom_site_label_4
_geom_torsion_site_symmetry_1
_geom_torsion_site_symmetry_2
_geom_torsion_site_symmetry_3
_geom_torsion_site_symmetry_4
_geom_torsion
_geom_torsion_publ_flag
N2 Cu1 N1 C1 3_655 . . . 168.87(15) ?
N2 Cu1 N1 C1 . . . . -11.13(15) ?
N2' Cu1 N1 C1 3_655 . . . 133.12(18) ?
N2' Cu1 N1 C1 . . . . -46.88(18) ?
N1' Cu1 N1 C1 3_655 . . . -126.5(2) ?
N1' Cu1 N1 C1 . . . . 53.5(2) ?
O1W Cu1 N1 C1 3_655 . . . -147.5(2) ?
O1W Cu1 N1 C1 . . . . 32.5(2) ?
O3W Cu1 N1 C1 . . . . -100.76(15) ?
O3W Cu1 N1 C1 3_655 . . . 79.24(15) ?
N2' Cu1 N2 C2 3_655 . . . -121.7(2) ?
N2' Cu1 N2 C2 . . . . 58.3(2) ?
N1 Cu1 N2 C2 3_655 . . . 163.71(18) ?
N1 Cu1 N2 C2 . . . . -16.29(18) ?
N1' Cu1 N2 C2 3_655 . . . 132.5(2) ?
N1' Cu1 N2 C2 . . . . -47.5(2) ?
O1W Cu1 N2 C2 3_655 . . . 27.0(3) ?
O1W Cu1 N2 C2 . . . . -153.0(3) ?
O3W Cu1 N2 C2 . . . . 76.31(18) ?
O3W Cu1 N2 C2 3_655 . . . -103.69(18) ?
Cu1 N1 C1 C2 . . . . 35.43(19) ?
N2 Cu1 C1 C2 3_655 . . . -158.57(13) ?
N2 Cu1 C1 C2 . . . . 21.43(13) ?
N2' Cu1 C1 C2 3_655 . . . 157.87(17) ?
N2' Cu1 C1 C2 . . . . -22.13(17) ?
N1 Cu1 C1 C2 3_655 . . . 35.0(2) ?
N1 Cu1 C1 C2 . . . . -145.0(2) ?
N1' Cu1 C1 C2 3_655 . . . -36.8(3) ?
N1' Cu1 C1 C2 . . . . 143.2(3) ?
O1W Cu1 C1 C2 3_655 . . . -118.33(16) ?
O1W Cu1 C1 C2 . . . . 61.67(16) ?
O3W Cu1 C1 C2 . . . . -63.05(12) ?
O3W Cu1 C1 C2 3_655 . . . 116.95(12) ?
N2 Cu1 C1 N1 3_655 . . . -13.52(19) ?
N2 Cu1 C1 N1 . . . . 166.48(19) ?
N2' Cu1 C1 N1 3_655 . . . -57.1(2) ?
N2' Cu1 C1 N1 . . . . 122.9(2) ?
N1 Cu1 C1 N1 3_655 . . . 180.0 ?
N1' Cu1 C1 N1 3_655 . . . 108.2(3) ?
N1' Cu1 C1 N1 . . . . -71.8(3) ?
O1W Cu1 C1 N1 3_655 . . . 26.7(2) ?
O1W Cu1 C1 N1 . . . . -153.3(2) ?
O3W Cu1 C1 N1 . . . . 81.99(16) ?
O3W Cu1 C1 N1 3_655 . . . -98.01(16) ?
Cu1 N2 C2 C1 . . . . 40.1(2) ?
N1 C1 C2 N2 . . . . -50.0(2) ?
Cu1 C1 C2 N2 . . . . -26.13(15) ?
N1 C1 C2 Cu1 . . . . -23.88(13) ?
N2 Cu1 C2 N2 3_655 . . . 180.0 ?
N2' Cu1 C2 N2 3_655 . . . 102.4(3) ?
N2' Cu1 C2 N2 . . . . -77.6(3) ?
N1 Cu1 C2 N2 3_655 . . . -19.2(2) ?
N1 Cu1 C2 N2 . . . . 160.8(2) ?
N1' Cu1 C2 N2 3_655 . . . -59.0(2) ?
N1' Cu1 C2 N2 . . . . 121.0(2) ?
O1W Cu1 C2 N2 3_655 . . . -157.5(2) ?
O1W Cu1 C2 N2 . . . . 22.5(2) ?
O3W Cu1 C2 N2 . . . . -102.02(19) ?
O3W Cu1 C2 N2 3_655 . . . 77.98(19) ?
N2 Cu1 C2 C1 3_655 . . . 39.2(2) ?
N2 Cu1 C2 C1 . . . . -140.8(2) ?
N2' Cu1 C2 C1 3_655 . . . -38.4(3) ?
N2' Cu1 C2 C1 . . . . 141.6(3) ?
N1 Cu1 C2 C1 3_655 . . . -160.01(12) ?
N1 Cu1 C2 C1 . . . . 19.99(12) ?
N1' Cu1 C2 C1 3_655 . . . 160.24(18) ?
N1' Cu1 C2 C1 . . . . -19.76(18) ?
O1W Cu1 C2 C1 3_655 . . . 61.70(16) ?
O1W Cu1 C2 C1 . . . . -118.30(16) ?
O3W Cu1 C2 C1 . . . . 117.21(12) ?
O3W Cu1 C2 C1 3_655 . . . -62.79(12) ?
O2 C3 C4 C9 . . . . -3.1(2) ?
O1 C3 C4 C9 . . . . 176.50(16) ?
O2 C3 C4 C5 . . . . 176.68(16) ?
O1 C3 C4 C5 . . . . -3.7(2) ?
C9 C4 C5 C6 . . . . 1.0(3) ?
C3 C4 C5 C6 . . . . -178.83(15) ?
C4 C5 C6 C7 . . . . 0.0(3) ?
C5 C6 C7 C8 . . . . -1.1(3) ?
C5 C6 C7 C10 . . . . 178.21(16) ?
C6 C7 C8 C9 . . . . 1.0(3) ?
C10 C7 C8 C9 . . . . -178.23(16) ?
C7 C8 C9 C4 . . . . 0.0(3) ?
C5 C4 C9 C8 . . . . -1.0(3) ?
C3 C4 C9 C8 . . . . 178.81(16) ?
C8 C7 C10 C15 . . . . -41.2(2) ?
C6 C7 C10 C15 . . . . 139.60(17) ?
C8 C7 C10 C11 . . . . 138.95(17) ?
C6 C7 C10 C11 . . . . -40.3(2) yes
C15 C10 C11 C12 . . . . 0.1(2) ?
C7 C10 C11 C12 . . . . -179.99(16) ?
C10 C11 C12 C13 . . . . -1.2(3) ?
C11 C12 C13 C14 . . . . 1.2(3) ?
C12 C13 C14 C15 . . . . 0.0(3) ?
C13 C14 C15 C10 . . . . -1.1(3) ?
C11 C10 C15 C14 . . . . 1.0(2) ?
C7 C10 C15 C14 . . . . -178.88(16) ?
